data_7117065
loop_
_publ_author_name
'Wang, Chih-Min'
'Chang, Tsung-Yuan'
'Lee, Li-Wei'
'Lin, Hsiu-Mei'
'Lu, Kuang-Lieh'
'Lii, Kwang-Hwa'

_publ_section_title
;
 The first zinc phosphite with remarkable structural and functional
 transformations
;
_journal_coden_ASTM CHCOFS
_journal_issue 37
_journal_name_full
;
 Chemical Communications (Cambridge, United Kingdom)
;
_journal_page_first 7824
_journal_page_last 7826
_journal_paper_doi 10.1039/c5cc01886b
_journal_volume 51
_journal_year 2015
_chemical_formula_sum 'C18 H16 N5 O9 P3 Zn3'
_chemical_formula_weight 735.38
_space_group_IT_number 2
_symmetry_cell_setting triclinic
_symmetry_space_group_name_Hall '-P 1'
_symmetry_space_group_name_H-M 'P -1'
_atom_sites_solution_hydrogens geom
_atom_sites_solution_primary direct
_atom_sites_solution_secondary difmap
_audit_creation_method SHELXL-97
_audit_update_record
;
2015-02-25 deposited with the CCDC.
2015-04-08 downloaded from the CCDC.
;
_cell_angle_alpha 76.705(12)
_cell_angle_beta 88.391(13)
_cell_angle_gamma 69.043(11)
_cell_formula_units_Z 2
_cell_length_a 9.578(3)
_cell_length_b 11.517(4)
_cell_length_c 13.244(5)
_cell_measurement_temperature 296(2)
_cell_volume 1325.4(8)
_computing_cell_refinement 'Bruker X8 Apex'
_computing_data_collection 'Bruker X8 Apex'
_computing_data_reduction 'Bruker X8 Apex'
_computing_structure_refinement 'SHELXL-97 (Sheldrick, 2008)'
_computing_structure_solution 'SHELXS-97 (Sheldrick, 2008)'
_diffrn_ambient_temperature 296(2)
_diffrn_measured_fraction_theta_full 0.969
_diffrn_measured_fraction_theta_max 0.969
_diffrn_radiation_monochromator graphite
_diffrn_radiation_source 'fine-focus sealed tube'
_diffrn_radiation_type MoK\a
_diffrn_radiation_wavelength 0.71073
_diffrn_reflns_av_R_equivalents 0.2094
_diffrn_reflns_av_sigmaI/netI 0.1791
_diffrn_reflns_limit_h_max 11
_diffrn_reflns_limit_h_min -12
_diffrn_reflns_limit_k_max 14
_diffrn_reflns_limit_k_min -15
_diffrn_reflns_limit_l_max 17
_diffrn_reflns_limit_l_min -17
_diffrn_reflns_number 47444
_diffrn_reflns_theta_full 27.98
_diffrn_reflns_theta_max 27.98
_diffrn_reflns_theta_min 1.95
_exptl_absorpt_coefficient_mu 2.930
_exptl_absorpt_correction_T_max 0.957
_exptl_absorpt_correction_T_min 0.730
_exptl_absorpt_correction_type empirical
_exptl_absorpt_process_details 'SADABS program'
_exptl_crystal_colour thin-plate
_exptl_crystal_density_diffrn 1.843
_exptl_crystal_density_meas ?
_exptl_crystal_density_method 'not measured'
_exptl_crystal_description yellow
_exptl_crystal_F_000 732
_exptl_crystal_size_max 0.1
_exptl_crystal_size_mid 0.05
_exptl_crystal_size_min 0.01
_refine_diff_density_max 1.629
_refine_diff_density_min -1.220
_refine_diff_density_rms 0.191
_refine_ls_extinction_coef 0.006(2)
_refine_ls_extinction_expression Fc^*^=kFc[1+0.001xFc^2^\l^3^/sin(2\q)]^-1/4^
_refine_ls_extinction_method SHELXL
_refine_ls_goodness_of_fit_ref 1.017
_refine_ls_hydrogen_treatment mixed
_refine_ls_matrix_type full
_refine_ls_number_parameters 344
_refine_ls_number_reflns 6201
_refine_ls_number_restraints 0
_refine_ls_restrained_S_all 1.017
_refine_ls_R_factor_all 0.2144
_refine_ls_R_factor_gt 0.0955
_refine_ls_shift/su_max 0.000
_refine_ls_shift/su_mean 0.000
_refine_ls_structure_factor_coef Fsqd
_refine_ls_weighting_details 'calc w=1/[\s^2^(Fo^2^)+(0.1530P)^2^+4.1322P] where P=(Fo^2^+2Fc^2^)/3'
_refine_ls_weighting_scheme calc
_refine_ls_wR_factor_gt 0.2475
_refine_ls_wR_factor_ref 0.3260
_reflns_number_gt 2702
_reflns_number_total 6201
_reflns_threshold_expression >2sigma(I)
_cod_data_source_file c5cc01886b2.cif
_cod_data_source_block NCU_2b
_cod_depositor_comments
;
The following automatic conversions were performed:

'_exptl_crystal_density_meas' value 'not measured' was changed to '?'
- the value is perceived as not measured.

Automatic conversion script
Id: cif_fix_values 3105 2015-03-04 15:46:00Z robertas 
;
_cod_original_sg_symbol_H-M P-1
_cod_database_code 7117065

loop_
_symmetry_equiv_pos_as_xyz
'x, y, z'
'-x, -y, -z'

loop_
_atom_site_label
_atom_site_type_symbol
_atom_site_fract_x
_atom_site_fract_y
_atom_site_fract_z
_atom_site_U_iso_or_equiv
_atom_site_adp_type
_atom_site_occupancy
_atom_site_symmetry_multiplicity
_atom_site_calc_flag
_atom_site_refinement_flags
_atom_site_disorder_assembly
_atom_site_disorder_group
Zn1 Zn 1.28966(16) -0.25167(13) 0.80176(13) 0.0550(5) Uani 1 1 d . . .
Zn2 Zn 1.81430(15) -0.32249(13) 0.96733(13) 0.0543(5) Uani 1 1 d . . .
Zn3 Zn 1.50665(16) 0.01797(13) 0.82485(12) 0.0535(5) Uani 1 1 d . . .
P1 P 1.1018(4) -0.4282(3) 0.8399(3) 0.0529(9) Uani 1 1 d . . .
H1 H 1.0514 -0.4994 0.7872 0.050 Uiso 1 1 d . . .
P2 P 1.6047(4) -0.2422(3) 0.7611(3) 0.0537(9) Uani 1 1 d . . .
H2 H 1.7127 -0.2848 0.6841 0.050 Uiso 1 1 d . . .
P3 P 1.2622(4) 0.0444(3) 0.9866(3) 0.0514(9) Uani 1 1 d . . .
H3 H 1.1695 -0.0120 0.9642 0.050 Uiso 1 1 d . . .
O1 O 1.1901(12) -0.5415(10) 0.9217(10) 0.103(4) Uani 1 1 d . . .
O2 O 0.9827(10) -0.3286(8) 0.8816(8) 0.071(3) Uani 1 1 d . . .
O3 O 1.2043(9) -0.3696(8) 0.7749(7) 0.057(2) Uani 1 1 d . . .
O4 O 1.4754(9) -0.2779(8) 0.7313(7) 0.061(2) Uani 1 1 d . . .
O5 O 1.5681(12) -0.1002(8) 0.7361(8) 0.080(3) Uani 1 1 d . . .
O6 O 1.6574(11) -0.3047(10) 0.8684(9) 0.079(3) Uani 1 1 d . . .
O7 O 1.3444(10) -0.0093(9) 0.9001(8) 0.068(3) Uani 1 1 d . . .
O8 O 1.3373(11) -0.0221(9) 1.0913(8) 0.073(3) Uani 1 1 d . . .
O9 O 1.2190(12) 0.1870(9) 0.9634(9) 0.082(3) Uani 1 1 d . . .
N1 N 1.1346(11) -0.0718(8) 0.7358(9) 0.059(3) Uani 1 1 d . . .
N2 N 0.6960(11) 0.2853(9) 1.0399(9) 0.054(3) Uani 1 1 d . . .
N3 N 0.5517(12) 0.8198(9) 0.2929(9) 0.055(3) Uani 1 1 d . . .
N4 N 0.8020(13) 0.3840(9) 0.5466(9) 0.061(3) Uani 1 1 d . . .
N5 N 0.6393(11) 0.4944(9) 0.6472(8) 0.054(3) Uani 1 1 d . . .
H4 H 0.5429 0.5481 0.6564 0.050 Uiso 1 1 d . . .
C1 C 1.1727(15) 0.0227(13) 0.6772(12) 0.070(4) Uani 1 1 d . . .
H1A H 1.2711 0.0028 0.6581 0.084 Uiso 1 1 calc R . .
C2 C 1.0775(15) 0.1449(11) 0.6442(12) 0.064(4) Uani 1 1 d . . .
H2A H 1.1094 0.2058 0.6017 0.076 Uiso 1 1 calc R . .
C3 C 0.9967(15) -0.0402(12) 0.7618(11) 0.066(4) Uani 1 1 d . . .
H3A H 0.9676 -0.1046 0.8015 0.079 Uiso 1 1 calc R . .
C4 C 0.8907(13) 0.0807(11) 0.7353(11) 0.056(3) Uani 1 1 d . . .
H4A H 0.7941 0.0966 0.7576 0.067 Uiso 1 1 calc R . .
C5 C 0.9288(14) 0.1788(11) 0.6752(11) 0.056(3) Uani 1 1 d . . .
C6 C 0.8274(13) 0.2466(11) 0.9931(11) 0.053(3) Uani 1 1 d . . .
H6A H 0.9148 0.1989 1.0348 0.063 Uiso 1 1 calc R . .
C7 C 0.8370(14) 0.2744(11) 0.8880(11) 0.054(3) Uani 1 1 d . . .
H7A H 0.9299 0.2450 0.8603 0.065 Uiso 1 1 calc R . .
C8 C 0.5742(14) 0.3542(11) 0.9737(11) 0.052(3) Uani 1 1 d . . .
H8A H 0.4821 0.3824 1.0028 0.063 Uiso 1 1 calc R . .
C9 C 0.5749(14) 0.3857(11) 0.8683(11) 0.054(3) Uani 1 1 d . . .
H9A H 0.4863 0.4332 0.8279 0.065 Uiso 1 1 calc R . .
C10 C 0.7111(14) 0.3455(11) 0.8215(10) 0.051(3) Uani 1 1 d . . .
C11 C 0.4909(16) 0.8250(12) 0.3851(13) 0.070(4) Uani 1 1 d . . .
H11A H 0.4196 0.9023 0.3917 0.084 Uiso 1 1 calc R . .
C12 C 0.5272(17) 0.7241(14) 0.4694(11) 0.072(4) Uani 1 1 d . . .
H12A H 0.4792 0.7322 0.5309 0.086 Uiso 1 1 calc R . .
C13 C 0.6566(16) 0.7084(13) 0.2834(11) 0.068(4) Uani 1 1 d . . .
H13A H 0.7022 0.7023 0.2209 0.081 Uiso 1 1 calc R . .
C14 C 0.6972(17) 0.6004(12) 0.3689(11) 0.066(4) Uani 1 1 d . . .
H14A H 0.7659 0.5225 0.3610 0.080 Uiso 1 1 calc R . .
C15 C 0.6368(15) 0.6093(10) 0.4622(10) 0.050(3) Uani 1 1 d . . .
C16 C 0.8210(14) 0.3118(11) 0.6465(11) 0.057(3) Uani 1 1 d . . .
C17 C 0.7228(12) 0.3759(10) 0.7106(11) 0.054(3) Uani 1 1 d . . .
C18 C 0.6905(17) 0.4942(12) 0.5493(11) 0.064(4) Uani 1 1 d . . .

loop_
_atom_site_aniso_label
_atom_site_aniso_U_11
_atom_site_aniso_U_22
_atom_site_aniso_U_33
_atom_site_aniso_U_23
_atom_site_aniso_U_13
_atom_site_aniso_U_12
Zn1 0.0383(8) 0.0374(8) 0.0804(12) -0.0112(7) 0.0132(7) -0.0054(6)
Zn2 0.0368(8) 0.0322(8) 0.0861(12) -0.0097(7) 0.0106(7) -0.0062(6)
Zn3 0.0469(9) 0.0335(8) 0.0719(11) -0.0079(7) 0.0093(7) -0.0081(6)
P1 0.0421(18) 0.0346(16) 0.079(2) -0.0119(16) 0.0114(16) -0.0122(14)
P2 0.0417(19) 0.0398(17) 0.080(3) -0.0203(17) 0.0178(17) -0.0127(15)
P3 0.0355(17) 0.0421(18) 0.075(2) -0.0151(16) 0.0120(16) -0.0119(14)
O1 0.072(7) 0.059(7) 0.135(10) 0.029(7) 0.015(7) -0.006(6)
O2 0.051(5) 0.045(5) 0.118(8) -0.025(5) 0.035(5) -0.015(4)
O3 0.054(5) 0.048(5) 0.066(6) -0.009(4) 0.007(4) -0.019(4)
O4 0.042(5) 0.053(5) 0.082(7) -0.015(5) 0.012(4) -0.010(4)
O5 0.089(7) 0.037(5) 0.113(9) -0.026(5) 0.026(6) -0.019(5)
O6 0.061(6) 0.089(8) 0.097(8) -0.013(6) 0.021(6) -0.045(6)
O7 0.058(6) 0.057(6) 0.091(7) -0.019(5) 0.027(5) -0.022(5)
O8 0.077(7) 0.066(6) 0.078(7) 0.004(5) -0.002(5) -0.041(6)
O9 0.082(7) 0.043(5) 0.116(9) -0.027(6) 0.003(6) -0.010(5)
N1 0.045(6) 0.022(5) 0.100(9) -0.010(5) 0.015(6) -0.004(4)
N2 0.032(5) 0.033(5) 0.094(9) -0.016(5) 0.007(5) -0.006(4)
N3 0.062(7) 0.034(5) 0.066(8) -0.007(5) 0.003(6) -0.019(5)
N4 0.063(7) 0.028(5) 0.080(8) -0.007(5) 0.011(6) -0.003(5)
N5 0.052(6) 0.034(5) 0.065(7) -0.001(5) 0.011(5) -0.009(5)
C1 0.037(7) 0.056(8) 0.102(12) -0.010(8) 0.022(7) -0.004(6)
C2 0.051(8) 0.031(6) 0.097(11) -0.008(6) 0.023(7) -0.007(6)
C3 0.056(9) 0.042(7) 0.089(11) -0.020(7) 0.022(7) -0.003(6)
C4 0.034(7) 0.042(7) 0.083(10) -0.012(6) 0.010(6) -0.006(5)
C5 0.044(7) 0.029(6) 0.082(10) -0.010(6) 0.021(6) -0.001(5)
C6 0.034(7) 0.034(6) 0.086(11) -0.015(6) 0.002(6) -0.007(5)
C7 0.044(7) 0.041(7) 0.071(10) -0.014(6) 0.010(7) -0.008(6)
C8 0.042(7) 0.035(6) 0.080(10) -0.021(6) 0.004(7) -0.010(6)
C9 0.049(8) 0.035(6) 0.071(10) -0.009(6) 0.003(7) -0.006(6)
C10 0.048(7) 0.035(6) 0.061(8) -0.006(6) 0.007(6) -0.010(6)
C11 0.061(9) 0.033(7) 0.093(12) -0.009(7) 0.006(8) 0.005(6)
C12 0.072(10) 0.059(9) 0.063(10) -0.015(7) 0.015(7) -0.001(8)
C13 0.064(9) 0.050(8) 0.069(10) -0.009(7) 0.015(7) -0.002(7)
C14 0.075(10) 0.031(7) 0.076(10) -0.007(7) 0.006(8) -0.003(6)
C15 0.063(8) 0.021(5) 0.058(8) -0.004(5) 0.009(6) -0.010(5)
C16 0.048(8) 0.034(6) 0.075(10) -0.005(6) 0.012(7) -0.004(6)
C17 0.026(6) 0.029(6) 0.086(10) 0.001(6) 0.007(6) 0.005(5)
C18 0.084(10) 0.043(7) 0.066(9) -0.022(7) 0.017(8) -0.020(7)

loop_
_atom_type_symbol
_atom_type_description
_atom_type_scat_dispersion_real
_atom_type_scat_dispersion_imag
_atom_type_scat_source
C C 0.0033 0.0016 'International Tables Vol C Tables 4.2.6.8 and 6.1.1.4'
H H 0.0000 0.0000 'International Tables Vol C Tables 4.2.6.8 and 6.1.1.4'
N N 0.0061 0.0033 'International Tables Vol C Tables 4.2.6.8 and 6.1.1.4'
O O 0.0106 0.0060 'International Tables Vol C Tables 4.2.6.8 and 6.1.1.4'
P P 0.1023 0.0942 'International Tables Vol C Tables 4.2.6.8 and 6.1.1.4'
Zn Zn 0.2839 1.4301 'International Tables Vol C Tables 4.2.6.8 and 6.1.1.4'

loop_
_geom_angle_atom_site_label_1
_geom_angle_atom_site_label_2
_geom_angle_atom_site_label_3
_geom_angle
_geom_angle_site_symmetry_1
_geom_angle_site_symmetry_3
O3 Zn1 O4 108.3(4) . .
O3 Zn1 N2 104.2(4) . 2_757
O4 Zn1 N2 117.2(4) . 2_757
O3 Zn1 N1 105.1(4) . .
O4 Zn1 N1 109.8(4) . .
N2 Zn1 N1 111.4(4) 2_757 .
O1 Zn2 O9 101.8(5) 2_847 2_857
O1 Zn2 O2 124.4(4) 2_847 1_655
O9 Zn2 O2 107.7(4) 2_857 1_655
O1 Zn2 O6 103.5(5) 2_847 .
O9 Zn2 O6 117.5(5) 2_857 .
O2 Zn2 O6 102.9(5) 1_655 .
O7 Zn3 O8 114.4(4) . 2_857
O7 Zn3 O5 107.9(4) . .
O8 Zn3 O5 115.8(5) 2_857 .
O7 Zn3 N3 115.1(4) . 2_766
O8 Zn3 N3 106.5(4) 2_857 2_766
O5 Zn3 N3 95.8(4) . 2_766
O1 P1 O2 113.5(7) . .
O1 P1 O3 110.8(6) . .
O2 P1 O3 110.3(5) . .
O1 P1 H1 93.9 . .
O2 P1 H1 115.8 . .
O3 P1 H1 111.6 . .
O6 P2 O5 113.5(6) . .
O6 P2 O4 110.3(5) . .
O5 P2 O4 112.7(6) . .
O6 P2 H2 114.8 . .
O5 P2 H2 103.3 . .
O4 P2 H2 101.5 . .
O8 P3 O7 114.2(6) . .
O8 P3 O9 113.6(6) . .
O7 P3 O9 111.4(6) . .
O8 P3 H3 109.7 . .
O7 P3 H3 81.7 . .
O9 P3 H3 122.6 . .
P1 O1 Zn2 146.5(7) . 2_847
P1 O2 Zn2 136.5(6) . 1_455
P1 O3 Zn1 129.7(5) . .
P2 O4 Zn1 125.3(6) . .
P2 O5 Zn3 130.1(7) . .
P2 O6 Zn2 139.3(6) . .
P3 O7 Zn3 131.9(6) . .
P3 O8 Zn3 137.4(6) . 2_857
P3 O9 Zn2 140.7(7) . 2_857
C3 N1 C1 116.0(11) . .
C3 N1 Zn1 120.2(9) . .
C1 N1 Zn1 123.1(9) . .
C8 N2 C6 114.7(12) . .
C8 N2 Zn1 128.4(9) . 2_757
C6 N2 Zn1 116.5(9) . 2_757
C11 N3 C13 118.1(11) . .
C11 N3 Zn3 119.6(8) . 2_766
C13 N3 Zn3 122.2(9) . 2_766
C18 N4 C16 104.6(11) . .
C18 N5 C17 106.6(10) . .
C18 N5 H4 120.6 . .
C17 N5 H4 127.5 . .
N1 C1 C2 124.3(12) . .
N1 C1 H1A 117.8 . .
C2 C1 H1A 117.8 . .
C1 C2 C5 119.0(12) . .
C1 C2 H2A 120.5 . .
C5 C2 H2A 120.5 . .
N1 C3 C4 125.1(13) . .
N1 C3 H3A 117.4 . .
C4 C3 H3A 117.4 . .
C3 C4 C5 119.3(12) . .
C3 C4 H4A 120.4 . .
C5 C4 H4A 120.4 . .
C4 C5 C2 116.2(11) . .
C4 C5 C16 121.9(11) . .
C2 C5 C16 121.9(11) . .
N2 C6 C7 123.0(12) . .
N2 C6 H6A 118.5 . .
C7 C6 H6A 118.5 . .
C6 C7 C10 121.4(12) . .
C6 C7 H7A 119.3 . .
C10 C7 H7A 119.3 . .
N2 C8 C9 125.6(12) . .
N2 C8 H8A 117.2 . .
C9 C8 H8A 117.2 . .
C8 C9 C10 119.0(12) . .
C8 C9 H9A 120.5 . .
C10 C9 H9A 120.5 . .
C7 C10 C9 116.3(12) . .
C7 C10 C17 120.9(11) . .
C9 C10 C17 122.8(11) . .
N3 C11 C12 124.1(12) . .
N3 C11 H11A 118.0 . .
C12 C11 H11A 118.0 . .
C11 C12 C15 118.9(13) . .
C11 C12 H12A 120.6 . .
C15 C12 H12A 120.6 . .
N3 C13 C14 119.8(13) . .
N3 C13 H13A 120.1 . .
C14 C13 H13A 120.1 . .
C15 C14 C13 120.8(12) . .
C15 C14 H14A 119.6 . .
C13 C14 H14A 119.6 . .
C14 C15 C12 118.2(12) . .
C14 C15 C18 117.6(11) . .
C12 C15 C18 124.2(12) . .
N4 C16 C17 111.7(11) . .
N4 C16 C5 121.6(11) . .
C17 C16 C5 126.5(12) . .
C16 C17 N5 105.2(11) . .
C16 C17 C10 131.8(11) . .
N5 C17 C10 122.6(11) . .
N4 C18 N5 111.9(12) . .
N4 C18 C15 125.7(12) . .
N5 C18 C15 122.1(12) . .

loop_
_geom_bond_atom_site_label_1
_geom_bond_atom_site_label_2
_geom_bond_distance
_geom_bond_site_symmetry_2
Zn1 O3 1.916(9) .
Zn1 O4 1.944(8) .
Zn1 N2 2.042(12) 2_757
Zn1 N1 2.073(10) .
Zn2 O1 1.897(10) 2_847
Zn2 O9 1.914(10) 2_857
Zn2 O2 1.936(9) 1_655
Zn2 O6 1.945(11) .
Zn3 O7 1.904(9) .
Zn3 O8 1.907(10) 2_857
Zn3 O5 1.924(9) .
Zn3 N3 2.048(10) 2_766
P1 O1 1.485(10) .
P1 O2 1.497(9) .
P1 O3 1.523(9) .
P1 H1 1.3996 .
P2 O6 1.450(11) .
P2 O5 1.502(9) .
P2 O4 1.524(10) .
P2 H2 1.4687 .
P3 O8 1.483(10) .
P3 O7 1.497(9) .
P3 O9 1.501(10) .
P3 H3 1.3470 .
O1 Zn2 1.897(10) 2_847
O2 Zn2 1.936(9) 1_455
O8 Zn3 1.907(10) 2_857
O9 Zn2 1.914(10) 2_857
N1 C3 1.298(15) .
N1 C1 1.342(16) .
N2 C8 1.355(16) .
N2 C6 1.360(15) .
N2 Zn1 2.042(12) 2_757
N3 C11 1.342(17) .
N3 C13 1.348(16) .
N3 Zn3 2.048(10) 2_766
N4 C18 1.342(16) .
N4 C16 1.369(16) .
N5 C18 1.373(17) .
N5 C17 1.391(14) .
N5 H4 0.9332 .
C1 C2 1.350(17) .
C1 H1A 0.9300 .
C2 C5 1.411(17) .
C2 H2A 0.9300 .
C3 C4 1.370(16) .
C3 H3A 0.9300 .
C4 C5 1.381(17) .
C4 H4A 0.9300 .
C5 C16 1.477(15) .
C6 C7 1.363(18) .
C6 H6A 0.9300 .
C7 C10 1.386(17) .
C7 H7A 0.9300 .
C8 C9 1.360(17) .
C8 H8A 0.9300 .
C9 C10 1.397(17) .
C9 H9A 0.9300 .
C10 C17 1.440(18) .
C11 C12 1.362(19) .
C11 H11A 0.9300 .
C12 C15 1.385(17) .
C12 H12A 0.9300 .
C13 C14 1.418(19) .
C13 H13A 0.9300 .
C14 C15 1.360(18) .
C14 H14A 0.9300 .
C15 C18 1.481(18) .
C16 C17 1.378(17) .
